data_4344381
loop_
_publ_author_name
'Escriche-Tur, Luis'
'Corbella, Montserrat'
'Font-Bardia, Merc\`e'
'Castro, Isabel'
'Bonneviot, Laurent'
'Albela, Bel\'en'

_publ_section_title
;
 Biomimetic Mn-Catalases Based on Dimeric Manganese Complexes in
 Mesoporous Silica for Potential Antioxidant Agent.
;
_journal_issue 21
_journal_name_full 'Inorganic chemistry'
_journal_page_first 10111
_journal_page_last 10125
_journal_paper_doi 10.1021/acs.inorgchem.5b01425
_journal_volume 54
_journal_year 2015
_chemical_formula_moiety '4(C36 H32 Mn2 N5 O11), 4(H2 O), 2(C2 H3 N) , 4(N O3)'
_chemical_formula_sum 'C148 H142 Mn8 N26 O60'
_chemical_formula_weight 3670.28
_chemical_name_systematic
;
 ?
;
_space_group_IT_number 15
_symmetry_cell_setting monoclinic
_symmetry_space_group_name_Hall '-C 2yc'
_symmetry_space_group_name_H-M 'C 1 2/c 1'
_atom_sites_solution_hydrogens geom
_atom_sites_solution_primary direct
_atom_sites_solution_secondary difmap
_audit_creation_method SHELXL-97
_cell_angle_alpha 90.00
_cell_angle_beta 99.3280(10)
_cell_angle_gamma 90.00
_cell_formula_units_Z 1
_cell_length_a 16.3701(6)
_cell_length_b 24.5812(9)
_cell_length_c 9.9600(4)
_cell_measurement_reflns_used 9988
_cell_measurement_temperature 100(2)
_cell_measurement_theta_max 25.06
_cell_measurement_theta_min 2.39
_cell_volume 3954.9(3)
_computing_cell_refinement 'Bruker SAINT'
_computing_data_collection 'Bruker APEX2'
_computing_data_reduction 'Bruker SAINT'
_computing_molecular_graphics 'Bruker SHELXTL'
_computing_publication_material 'Bruker SHELXTL'
_computing_structure_refinement 'SHELXL-97 (Sheldrick, 1997)'
_computing_structure_solution 'SHELXS-97 (Sheldrick, 1997)'
_diffrn_ambient_temperature 100(2)
_diffrn_measured_fraction_theta_full 0.998
_diffrn_measured_fraction_theta_max 0.998
_diffrn_measurement_device_type 'Bruker APEX-II CCD'
_diffrn_measurement_method '\f and \w scans'
_diffrn_radiation_monochromator multilayer
_diffrn_radiation_source 'high brilliance Incoatec Microfocus Source '
_diffrn_radiation_type MoK\a
_diffrn_radiation_wavelength 0.71073
_diffrn_reflns_av_R_equivalents 0.0314
_diffrn_reflns_av_sigmaI/netI 0.0186
_diffrn_reflns_limit_h_max 19
_diffrn_reflns_limit_h_min -19
_diffrn_reflns_limit_k_max 29
_diffrn_reflns_limit_k_min -29
_diffrn_reflns_limit_l_max 11
_diffrn_reflns_limit_l_min -11
_diffrn_reflns_number 27952
_diffrn_reflns_theta_full 25.08
_diffrn_reflns_theta_max 25.08
_diffrn_reflns_theta_min 2.39
_exptl_absorpt_coefficient_mu 0.718
_exptl_absorpt_correction_T_max 0.7452
_exptl_absorpt_correction_T_min 0.6476
_exptl_absorpt_correction_type multi-scan
_exptl_absorpt_process_details sadabs
_exptl_crystal_colour green
_exptl_crystal_density_diffrn 1.541
_exptl_crystal_density_method 'not measured'
_exptl_crystal_description needle
_exptl_crystal_F_000 1878
_exptl_crystal_size_max 0.65
_exptl_crystal_size_mid 0.26
_exptl_crystal_size_min 0.21
_refine_diff_density_max 1.027
_refine_diff_density_min -0.559
_refine_diff_density_rms 0.103
_refine_ls_extinction_method none
_refine_ls_goodness_of_fit_ref 1.110
_refine_ls_hydrogen_treatment mixed
_refine_ls_matrix_type full
_refine_ls_number_parameters 306
_refine_ls_number_reflns 3515
_refine_ls_number_restraints 106
_refine_ls_restrained_S_all 1.112
_refine_ls_R_factor_all 0.0520
_refine_ls_R_factor_gt 0.0507
_refine_ls_shift/su_max 0.001
_refine_ls_shift/su_mean 0.000
_refine_ls_structure_factor_coef Fsqd
_refine_ls_weighting_details 'calc w=1/[\s^2^(Fo^2^)+(0.0799P)^2^+18.8996P] where P=(Fo^2^+2Fc^2^)/3'
_refine_ls_weighting_scheme calc
_refine_ls_wR_factor_gt 0.1515
_refine_ls_wR_factor_ref 0.1525
_reflns_number_gt 3363
_reflns_number_total 3515
_reflns_threshold_expression >2\s(I)
_cod_data_source_file ic5b01425_si_002.cif
_cod_data_source_block mo_i14rb75_0m1
_cod_depositor_comments 'Adding full bibliography for 4344381--4344382.cif.'
_cod_original_sg_symbol_H-M C2/c
_cod_database_code 4344381

loop_
_symmetry_equiv_pos_as_xyz
'x, y, z'
'-x, y, -z+1/2'
'x+1/2, y+1/2, z'
'-x+1/2, y+1/2, -z+1/2'
'-x, -y, -z'
'x, -y, z-1/2'
'-x+1/2, -y+1/2, -z'
'x+1/2, -y+1/2, z-1/2'

loop_
_atom_site_label
_atom_site_type_symbol
_atom_site_fract_x
_atom_site_fract_y
_atom_site_fract_z
_atom_site_U_iso_or_equiv
_atom_site_adp_type
_atom_site_occupancy
_atom_site_symmetry_multiplicity
_atom_site_calc_flag
_atom_site_refinement_flags
_atom_site_disorder_assembly
_atom_site_disorder_group
N4 N 0.5352(11) 1.0417(5) 0.8748(17) 0.144(6) Uani 0.50 1 d PDU A 1
O9 O 0.5414(12) 1.0394(7) 1.0002(18) 0.172(5) Uani 0.50 1 d PDU A 1
O10 O 0.5437(10) 1.0000(4) 0.8075(19) 0.172(5) Uani 0.50 1 d PDU . 1
O11 O 0.5200(10) 1.0860(4) 0.8219(19) 0.172(5) Uani 0.50 1 d PDU . 1
O2W O 0.5478(12) 1.0582(7) 0.944(2) 0.074(4) Uani 0.25 1 d P B 2
N1W N 0.5057(10) 0.8454(6) 0.9896(13) 0.061(3) Uani 0.25 1 d PDU C 1
C1W C 0.4747(5) 0.8612(3) 0.8770(11) 0.061(3) Uani 0.25 1 d PDU C 1
C2W C 0.4487(12) 0.8919(7) 0.7530(15) 0.061(3) Uani 0.25 1 d PDU . 1
O1W O 0.4747(5) 0.8612(3) 0.8770(11) 0.074(4) Uani 0.25 1 d P D 2
Mn1 Mn 0.44087(3) 0.690595(18) 0.85943(4) 0.01656(19) Uani 1 1 d U . .
N1 N 0.33688(16) 0.73414(11) 0.7765(3) 0.0191(5) Uani 1 1 d U E .
N2 N 0.35329(17) 0.66078(11) 0.9679(3) 0.0216(6) Uani 1 1 d U E .
O1 O 0.5000 0.72488(12) 0.7500 0.0183(6) Uani 1 2 d SU . .
O2 O 0.52701(13) 0.64167(9) 0.9531(2) 0.0217(5) Uani 1 1 d U . .
O3 O 0.39947(13) 0.62646(9) 0.7150(2) 0.0218(5) Uani 1 1 d U E .
O4 O 0.24647(16) 0.59451(13) 0.5827(3) 0.0412(7) Uani 1 1 d U E .
C1 C 0.3359(2) 0.77349(13) 0.6837(3) 0.0227(7) Uani 1 1 d U . .
H1 H 0.3857 0.7846 0.6589 0.027 Uiso 1 1 calc R E .
C2 C 0.2631(2) 0.79816(15) 0.6233(4) 0.0292(8) Uani 1 1 d U E .
H2 H 0.2638 0.8256 0.5592 0.035 Uiso 1 1 calc R . .
C3 C 0.1898(2) 0.78122(18) 0.6600(4) 0.0377(9) Uani 1 1 d U . .
H3 H 0.1400 0.7971 0.6209 0.045 Uiso 1 1 calc R E .
C4 C 0.1906(2) 0.74033(18) 0.7555(4) 0.0388(9) Uani 1 1 d U E .
H4 H 0.1414 0.7282 0.7803 0.047 Uiso 1 1 calc R . .
C5 C 0.2650(2) 0.71777(14) 0.8137(3) 0.0242(7) Uani 1 1 d U . .
C6 C 0.2743(2) 0.67627(14) 0.9220(3) 0.0237(7) Uani 1 1 d U E .
C7 C 0.2084(2) 0.65495(15) 0.9775(4) 0.0305(8) Uani 1 1 d U . .
H7 H 0.1542 0.6651 0.9436 0.037 Uiso 1 1 calc R E .
C8 C 0.2250(2) 0.61838(15) 1.0842(4) 0.0325(8) Uani 1 1 d U E .
H8 H 0.1820 0.6036 1.1228 0.039 Uiso 1 1 calc R . .
C9 C 0.3055(2) 0.60410(14) 1.1324(4) 0.0302(8) Uani 1 1 d U . .
H9 H 0.3176 0.5801 1.2051 0.036 Uiso 1 1 calc R E .
C10 C 0.3683(2) 0.62586(14) 1.0716(3) 0.0259(7) Uani 1 1 d U E .
H10 H 0.4227 0.6159 1.1040 0.031 Uiso 1 1 calc R . .
C11 C 0.41630(19) 0.61744(12) 0.5997(3) 0.0189(6) Uani 1 1 d U . .
C12 C 0.3711(2) 0.57337(13) 0.5139(3) 0.0271(7) Uani 1 1 d U E .
C13 C 0.2880(2) 0.56129(15) 0.5118(4) 0.0360(9) Uani 1 1 d U . .
C14 C 0.2526(3) 0.51606(19) 0.4321(4) 0.0478(11) Uani 1 1 d U E .
H14 H 0.1968 0.5077 0.4268 0.057 Uiso 1 1 calc R . .
C15 C 0.3023(3) 0.48554(17) 0.3643(4) 0.0494(11) Uani 1 1 d U . .
H15 H 0.2789 0.4557 0.3148 0.059 Uiso 1 1 calc R E .
C16 C 0.3840(3) 0.49609(17) 0.3646(4) 0.0477(11) Uani 1 1 d U E .
H16 H 0.4154 0.4736 0.3177 0.057 Uiso 1 1 calc R . .
C17 C 0.4195(3) 0.54058(14) 0.4355(4) 0.0404(10) Uani 1 1 d U . .
H17 H 0.4744 0.5495 0.4328 0.048 Uiso 1 1 calc R E .
C18 C 0.1588(3) 0.5843(3) 0.5792(6) 0.0653(15) Uani 1 1 d U . .
H18A H 0.1366 0.6107 0.6344 0.098 Uiso 1 1 calc R E .
H18B H 0.1513 0.5485 0.6137 0.098 Uiso 1 1 calc R . .
H18C H 0.1305 0.5869 0.4871 0.098 Uiso 1 1 calc R . .
O5 O 0.47192(18) 0.75478(13) 1.0132(3) 0.0431(7) Uani 0.50 1 d PU E 1
N3 N 0.4903(3) 0.7593(2) 1.1304(6) 0.0233(11) Uani 0.50 1 d PU E 1
O7 O 0.4947(3) 0.7162(2) 1.1965(5) 0.0294(11) Uani 0.50 1 d PU . 1
O8 O 0.5009(4) 0.8041(2) 1.1896(5) 0.0373(12) Uani 0.50 1 d PU . 1
O6 O 0.47192(18) 0.75478(13) 1.0132(3) 0.0431(7) Uani 0.50 1 d PU E 2

loop_
_atom_site_aniso_label
_atom_site_aniso_U_11
_atom_site_aniso_U_22
_atom_site_aniso_U_33
_atom_site_aniso_U_23
_atom_site_aniso_U_13
_atom_site_aniso_U_12
N4 0.072(10) 0.067(7) 0.308(17) 0.022(10) 0.075(14) 0.026(8)
O9 0.125(7) 0.095(5) 0.290(14) 0.027(7) 0.014(8) 0.020(5)
O10 0.125(7) 0.095(5) 0.290(14) 0.027(7) 0.014(8) 0.020(5)
O11 0.125(7) 0.095(5) 0.290(14) 0.027(7) 0.014(8) 0.020(5)
O2W 0.025(5) 0.046(7) 0.143(12) -0.030(7) -0.010(6) -0.006(5)
N1W 0.064(8) 0.029(5) 0.094(9) 0.012(5) 0.025(7) -0.026(5)
C1W 0.064(8) 0.029(5) 0.094(9) 0.012(5) 0.025(7) -0.026(5)
C2W 0.064(8) 0.029(5) 0.094(9) 0.012(5) 0.025(7) -0.026(5)
O1W 0.025(5) 0.046(7) 0.143(12) -0.030(7) -0.010(6) -0.006(5)
Mn1 0.0132(3) 0.0182(3) 0.0179(3) 0.00246(16) 0.00151(19) 0.00107(16)
N1 0.0165(12) 0.0215(13) 0.0194(13) -0.0001(10) 0.0036(10) 0.0025(10)
N2 0.0202(13) 0.0246(14) 0.0202(13) 0.0017(10) 0.0040(11) 0.0014(11)
O1 0.0141(14) 0.0177(14) 0.0233(15) 0.000 0.0031(12) 0.000
O2 0.0182(11) 0.0240(11) 0.0219(11) 0.0041(9) -0.0001(9) 0.0018(9)
O3 0.0192(11) 0.0185(11) 0.0272(12) -0.0009(9) 0.0028(9) -0.0026(8)
O4 0.0239(13) 0.0566(18) 0.0410(15) 0.0146(13) -0.0010(11) -0.0150(12)
C1 0.0219(16) 0.0248(16) 0.0222(16) 0.0032(12) 0.0057(13) 0.0049(13)
C2 0.0287(18) 0.0340(18) 0.0255(17) 0.0096(15) 0.0062(14) 0.0111(15)
C3 0.0230(18) 0.056(2) 0.035(2) 0.0158(18) 0.0057(15) 0.0165(17)
C4 0.0176(17) 0.058(3) 0.042(2) 0.0197(19) 0.0086(15) 0.0087(16)
C5 0.0185(15) 0.0303(17) 0.0246(16) 0.0028(13) 0.0057(13) 0.0030(13)
C6 0.0202(16) 0.0274(17) 0.0245(16) 0.0022(13) 0.0063(13) 0.0023(13)
C7 0.0232(17) 0.0354(19) 0.0351(19) 0.0056(15) 0.0114(15) 0.0017(14)
C8 0.0322(19) 0.0316(19) 0.037(2) 0.0051(15) 0.0173(16) -0.0022(15)
C9 0.039(2) 0.0270(17) 0.0265(17) 0.0059(14) 0.0097(15) 0.0006(15)
C10 0.0282(17) 0.0262(17) 0.0232(16) 0.0042(13) 0.0038(13) 0.0034(13)
C11 0.0157(14) 0.0134(14) 0.0249(16) 0.0014(12) -0.0050(12) 0.0027(11)
C12 0.0330(18) 0.0162(15) 0.0264(17) 0.0048(13) -0.0125(14) -0.0030(13)
C13 0.0338(19) 0.0282(18) 0.040(2) 0.0155(15) -0.0123(16) -0.0097(15)
C14 0.046(2) 0.048(2) 0.043(2) 0.0214(19) -0.0136(18) -0.0196(19)
C15 0.071(3) 0.033(2) 0.036(2) 0.0050(17) -0.018(2) -0.008(2)
C16 0.065(3) 0.0275(19) 0.043(2) -0.0051(17) -0.016(2) 0.0017(19)
C17 0.063(3) 0.0148(16) 0.033(2) -0.0033(14) -0.0213(18) 0.0073(16)
C18 0.026(2) 0.100(4) 0.068(3) 0.021(3) 0.001(2) -0.018(2)
O5 0.0418(16) 0.0519(17) 0.0320(14) -0.0199(12) -0.0047(12) 0.0071(13)
N3 0.013(2) 0.034(3) 0.023(3) -0.003(2) 0.005(2) 0.001(2)
O7 0.025(2) 0.038(3) 0.025(2) -0.0017(19) 0.002(2) 0.000(2)
O8 0.040(3) 0.039(3) 0.031(2) -0.015(2) 0.001(2) 0.001(2)
O6 0.0418(16) 0.0519(17) 0.0320(14) -0.0199(12) -0.0047(12) 0.0071(13)

loop_
_atom_type_symbol
_atom_type_description
_atom_type_scat_dispersion_real
_atom_type_scat_dispersion_imag
_atom_type_scat_source
C C 0.0033 0.0016 'International Tables Vol C Tables 4.2.6.8 and 6.1.1.4'
H H 0.0000 0.0000 'International Tables Vol C Tables 4.2.6.8 and 6.1.1.4'
Mn Mn 0.3368 0.7283 'International Tables Vol C Tables 4.2.6.8 and 6.1.1.4'
N N 0.0061 0.0033 'International Tables Vol C Tables 4.2.6.8 and 6.1.1.4'
O O 0.0106 0.0060 'International Tables Vol C Tables 4.2.6.8 and 6.1.1.4'

loop_
_geom_angle_atom_site_label_1
_geom_angle_atom_site_label_2
_geom_angle_atom_site_label_3
_geom_angle
_geom_angle_site_symmetry_1
_geom_angle_site_symmetry_3
O11 N4 O9 117.1(17) . .
O11 N4 O10 122.4(13) . .
O9 N4 O10 120.5(17) . .
N4 O10 O10 102.1(13) . 2_656
N4 O11 O11 116.6(11) . 2_656
N1W C1W C2W 166.2(11) . .
C1W C2W C2W 82.7(10) . 2_656
O1 Mn1 O2 99.22(9) . .
O1 Mn1 N2 168.48(9) . .
O2 Mn1 N2 92.30(10) . .
O1 Mn1 N1 90.25(9) . .
O2 Mn1 N1 170.36(10) . .
N2 Mn1 N1 78.24(11) . .
O1 Mn1 O3 94.62(9) . .
O2 Mn1 O3 89.60(9) . .
N2 Mn1 O3 85.41(10) . .
N1 Mn1 O3 87.86(9) . .
O1 Mn1 O5 89.98(11) . .
O2 Mn1 O5 92.37(10) . .
N2 Mn1 O5 89.54(11) . .
N1 Mn1 O5 89.39(11) . .
O3 Mn1 O5 174.65(10) . .
O1 Mn1 Mn1 28.22(8) . 2_656
O2 Mn1 Mn1 81.62(7) . 2_656
N2 Mn1 Mn1 157.15(8) . 2_656
N1 Mn1 Mn1 106.43(7) . 2_656
O3 Mn1 Mn1 72.61(6) . 2_656
O5 Mn1 Mn1 112.60(8) . 2_656
C1 N1 C5 119.5(3) . .
C1 N1 Mn1 124.6(2) . .
C5 N1 Mn1 115.7(2) . .
C10 N2 C6 119.2(3) . .
C10 N2 Mn1 125.2(2) . .
C6 N2 Mn1 115.5(2) . .
Mn1 O1 Mn1 123.56(17) . 2_656
C11 O2 Mn1 126.8(2) 2_656 .
C11 O3 Mn1 130.6(2) . .
C13 O4 C18 117.9(4) . .
N1 C1 C2 122.0(3) . .
N1 C1 H1 119.0 . .
C2 C1 H1 119.0 . .
C3 C2 C1 118.6(3) . .
C3 C2 H2 120.7 . .
C1 C2 H2 120.7 . .
C2 C3 C4 119.4(3) . .
C2 C3 H3 120.3 . .
C4 C3 H3 120.3 . .
C5 C4 C3 119.4(3) . .
C5 C4 H4 120.3 . .
C3 C4 H4 120.3 . .
N1 C5 C4 121.0(3) . .
N1 C5 C6 114.6(3) . .
C4 C5 C6 124.4(3) . .
N2 C6 C7 121.3(3) . .
N2 C6 C5 114.8(3) . .
C7 C6 C5 123.8(3) . .
C8 C7 C6 118.7(3) . .
C8 C7 H7 120.6 . .
C6 C7 H7 120.6 . .
C9 C8 C7 119.5(3) . .
C9 C8 H8 120.2 . .
C7 C8 H8 120.2 . .
C8 C9 C10 119.2(3) . .
C8 C9 H9 120.4 . .
C10 C9 H9 120.4 . .
N2 C10 C9 122.1(3) . .
N2 C10 H10 119.0 . .
C9 C10 H10 119.0 . .
O3 C11 O2 125.3(3) . 2_656
O3 C11 C12 119.5(3) . .
O2 C11 C12 115.1(3) 2_656 .
C13 C12 C17 119.6(3) . .
C13 C12 C11 123.7(3) . .
C17 C12 C11 116.6(3) . .
O4 C13 C12 116.3(3) . .
O4 C13 C14 125.0(4) . .
C12 C13 C14 118.7(4) . .
C15 C14 C13 118.8(4) . .
C15 C14 H14 120.6 . .
C13 C14 H14 120.6 . .
C16 C15 C14 123.9(4) . .
C16 C15 H15 118.0 . .
C14 C15 H15 118.0 . .
C15 C16 C17 119.0(5) . .
C15 C16 H16 120.5 . .
C17 C16 H16 120.5 . .
C16 C17 C12 119.8(4) . .
C16 C17 H17 120.1 . .
C12 C17 H17 120.1 . .
O4 C18 H18A 109.5 . .
O4 C18 H18B 109.5 . .
H18A C18 H18B 109.5 . .
O4 C18 H18C 109.5 . .
H18A C18 H18C 109.5 . .
H18B C18 H18C 109.5 . .
N3 O5 Mn1 139.5(4) . .
O5 N3 O7 115.7(5) . .
O5 N3 O8 123.5(6) . .
O7 N3 O8 120.7(5) . .
O7 O7 N3 121.5(3) 2_657 .
O8 O8 N3 116.5(4) 2_657 .

loop_
_geom_bond_atom_site_label_1
_geom_bond_atom_site_label_2
_geom_bond_distance
_geom_bond_site_symmetry_2
N4 O11 1.217(9) .
N4 O9 1.238(10) .
N4 O10 1.246(9) .
O10 O10 1.68(3) 2_656
O11 O11 1.48(3) 2_656
N1W C1W 1.218(3) .
C1W C2W 1.4508(10) .
C2W C2W 1.69(4) 2_656
Mn1 O1 1.7824(14) .
Mn1 O2 1.970(2) .
Mn1 N2 2.064(3) .
Mn1 N1 2.067(3) .
Mn1 O3 2.167(2) .
Mn1 O5 2.200(3) .
Mn1 Mn1 3.1412(9) 2_656
N1 C1 1.336(4) .
N1 C5 1.351(4) .
N2 C10 1.335(4) .
N2 C6 1.355(4) .
O1 Mn1 1.7824(14) 2_656
O2 C11 1.285(4) 2_656
O3 C11 1.244(4) .
O4 C13 1.335(5) .
O4 C18 1.453(5) .
C1 C2 1.385(5) .
C1 H1 0.9300 .
C2 C3 1.375(5) .
C2 H2 0.9300 .
C3 C4 1.383(5) .
C3 H3 0.9300 .
C4 C5 1.378(5) .
C4 H4 0.9300 .
C5 C6 1.475(5) .
C6 C7 1.391(5) .
C7 C8 1.385(5) .
C7 H7 0.9300 .
C8 C9 1.373(6) .
C8 H8 0.9300 .
C9 C10 1.382(5) .
C9 H9 0.9300 .
C10 H10 0.9300 .
C11 O2 1.285(4) 2_656
C11 C12 1.499(4) .
C12 C13 1.389(5) .
C12 C17 1.445(6) .
C13 C14 1.433(6) .
C14 C15 1.363(7) .
C14 H14 0.9300 .
C15 C16 1.363(7) .
C15 H15 0.9300 .
C16 C17 1.378(5) .
C16 H16 0.9300 .
C17 H17 0.9300 .
C18 H18A 0.9600 .
C18 H18B 0.9600 .
C18 H18C 0.9600 .
O5 N3 1.162(6) .
N3 O7 1.243(8) .
N3 O8 1.247(8) .
O7 O7 1.052(9) 2_657
O8 O8 1.209(11) 2_657
